data_7023287
loop_
_publ_author_name
'Liu, Pei-Hsin'
'Chuang, Fu-Jung'
'Tu, Cheng-Yi'
'Hu, Ching-Han'
'Lin, Tzu-Wei'
'Wang, Yu-Tang'
'Lin, Chia-Her'
'Datta, Amitabha'
'Huang, Jui-Hsien'

_publ_section_title
;
 Aluminum complexes incorporating symmetrical and asymmetrical tridentate
 pincer type pyrrolyl ligands: synthesis, characterization and reactivity
 study.
;
_journal_issue 37
_journal_name_full 'Dalton transactions (Cambridge, England : 2003)'
_journal_page_first 13754
_journal_page_last 13764
_journal_paper_doi 10.1039/c3dt51133b
_journal_volume 42
_journal_year 2013
_chemical_formula_sum 'C28 H40 Al N3 O2'
_chemical_formula_weight 477.61
_chemical_name_systematic
; 
 ? 
;
_space_group_IT_number 14
_symmetry_cell_setting monoclinic
_symmetry_space_group_name_Hall '-P 2ybc'
_symmetry_space_group_name_H-M 'P 1 21/c 1'
_atom_sites_solution_hydrogens geom
_atom_sites_solution_primary direct
_atom_sites_solution_secondary difmap
_audit_creation_method SHELXL-97
_cell_angle_alpha 90.00
_cell_angle_beta 104.168(12)
_cell_angle_gamma 90.00
_cell_formula_units_Z 4
_cell_length_a 9.6058(17)
_cell_length_b 27.908(5)
_cell_length_c 10.519(2)
_cell_measurement_temperature 150(2)
_cell_measurement_theta_max 28.28
_cell_volume 2734.1(9)
_computing_cell_refinement 'SAINT V7.68A (Bruker AXS, 2009)'
_computing_data_collection 'APEX2 (Bruker AXS, 2010)'
_computing_data_reduction 'SAINT V7.68A (Bruker AXS, 2009)'
_computing_molecular_graphics 'SHELXTL (Sheldrick, 2008)'
_computing_publication_material SHELXTL
_computing_structure_refinement 'SHELXL-97 (Sheldrick, 2008)'
_computing_structure_solution 'SHELXS-97 (Sheldrick, 2008)'
_diffrn_ambient_temperature 150(2)
_diffrn_detector_area_resol_mean 8.3333
_diffrn_measured_fraction_theta_full 0.986
_diffrn_measured_fraction_theta_max 0.986
_diffrn_measurement_device_type 'Bruker APEX-II CCD'
_diffrn_measurement_method '\f and \w scans'
_diffrn_radiation_monochromator graphite
_diffrn_radiation_source 'fine-focus sealed tube'
_diffrn_radiation_type MoK\a
_diffrn_radiation_wavelength 0.71073
_diffrn_reflns_av_R_equivalents 0.0699
_diffrn_reflns_av_sigmaI/netI 0.0524
_diffrn_reflns_limit_h_max 12
_diffrn_reflns_limit_h_min -12
_diffrn_reflns_limit_k_max 37
_diffrn_reflns_limit_k_min -37
_diffrn_reflns_limit_l_max 13
_diffrn_reflns_limit_l_min -14
_diffrn_reflns_number 32096
_diffrn_reflns_theta_full 28.28
_diffrn_reflns_theta_max 28.28
_diffrn_reflns_theta_min 2.19
_exptl_absorpt_coefficient_mu 0.102
_exptl_absorpt_correction_T_max 0.970
_exptl_absorpt_correction_T_min 0.958
_exptl_absorpt_correction_type multi-scan
_exptl_absorpt_process_details 'SADABS V2008/1 (Bruker AXS, 2008)'
_exptl_crystal_colour colourless
_exptl_crystal_density_diffrn 1.160
_exptl_crystal_density_method 'not measured'
_exptl_crystal_description columnar
_exptl_crystal_F_000 1032
_exptl_crystal_size_max 0.45
_exptl_crystal_size_mid 0.35
_exptl_crystal_size_min 0.30
_refine_diff_density_max 0.679
_refine_diff_density_min -0.322
_refine_diff_density_rms 0.052
_refine_ls_extinction_method none
_refine_ls_goodness_of_fit_ref 1.004
_refine_ls_hydrogen_treatment constr
_refine_ls_matrix_type full
_refine_ls_number_parameters 315
_refine_ls_number_reflns 6685
_refine_ls_number_restraints 0
_refine_ls_restrained_S_all 1.004
_refine_ls_R_factor_all 0.1055
_refine_ls_R_factor_gt 0.0607
_refine_ls_shift/su_max 0.046
_refine_ls_shift/su_mean 0.003
_refine_ls_structure_factor_coef Fsqd
_refine_ls_weighting_details 'calc w=1/[\s^2^(Fo^2^)+(0.1261P)^2^+0.1996P] where P=(Fo^2^+2Fc^2^)/3'
_refine_ls_weighting_scheme calc
_refine_ls_wR_factor_gt 0.1808
_refine_ls_wR_factor_ref 0.2063
_reflns_number_gt 4176
_reflns_number_total 6685
_reflns_threshold_expression >2sigma(I)
_cod_data_source_file c3dt51133b.txt
_cod_data_source_block bi155_0m
_cod_original_cell_volume 2734.2(9)
_cod_original_sg_symbol_H-M 'P 21/c'
_cod_database_code 7023287

loop_
_symmetry_equiv_pos_as_xyz
'x, y, z'
'-x, y+1/2, -z+1/2'
'-x, -y, -z'
'x, -y-1/2, z-1/2'

loop_
_atom_site_label
_atom_site_type_symbol
_atom_site_fract_x
_atom_site_fract_y
_atom_site_fract_z
_atom_site_U_iso_or_equiv
_atom_site_adp_type
_atom_site_occupancy
_atom_site_symmetry_multiplicity
_atom_site_calc_flag
_atom_site_refinement_flags
Al1 Al 0.49475(7) 0.10379(2) 0.39279(6) 0.0426(2) Uani 1 1 d .
N1 N 0.53465(19) 0.08520(6) 0.56469(16) 0.0430(4) Uani 1 1 d .
N2 N 0.62810(19) 0.04143(6) 0.38344(17) 0.0443(4) Uani 1 1 d .
H2D H 0.5606 0.0176 0.3531 0.053 Uiso 1 1 calc R
N3 N 0.3727(2) 0.16085(7) 0.49854(18) 0.0524(5) Uani 1 1 d .
H3D H 0.4399 0.1855 0.5142 0.063 Uiso 1 1 calc R
O1 O 0.34739(16) 0.08086(5) 0.28201(14) 0.0475(4) Uani 1 1 d .
O2 O 0.58436(17) 0.14887(5) 0.33293(14) 0.0482(4) Uani 1 1 d .
C15 C 0.2673(2) 0.08894(7) 0.15928(19) 0.0411(5) Uani 1 1 d .
C6 C 0.6275(2) 0.04856(8) 0.6142(2) 0.0449(5) Uani 1 1 d .
C20 C 0.1379(2) 0.06402(8) 0.1161(2) 0.0454(5) Uani 1 1 d .
H20 H 0.1092 0.0412 0.1717 0.055 Uiso 1 1 calc R
C22 C 0.6492(2) 0.18963(7) 0.3854(2) 0.0414(5) Uani 1 1 d .
C16 C 0.3070(3) 0.12117(9) 0.0746(2) 0.0511(6) Uani 1 1 d .
H16 H 0.3958 0.1378 0.1013 0.061 Uiso 1 1 calc R
C5 C 0.6979(3) 0.02494(8) 0.5194(2) 0.0519(6) Uani 1 1 d .
H5A H 0.6889 -0.0103 0.5252 0.062 Uiso 1 1 calc R
H5B H 0.8013 0.0331 0.5411 0.062 Uiso 1 1 calc R
C11 C 0.2396(3) 0.18868(9) 0.4399(2) 0.0514(6) Uani 1 1 d .
C19 C 0.0518(2) 0.07264(9) -0.0081(2) 0.0538(6) Uani 1 1 d .
H19 H -0.0357 0.0555 -0.0362 0.065 Uiso 1 1 calc R
C18 C 0.0894(3) 0.10550(9) -0.0925(2) 0.0539(6) Uani 1 1 d .
C9 C 0.4904(3) 0.10558(8) 0.6664(2) 0.0497(5) Uani 1 1 d .
C23 C 0.7349(2) 0.19138(9) 0.5123(2) 0.0523(6) Uani 1 1 d .
H23 H 0.7520 0.1630 0.5637 0.063 Uiso 1 1 calc R
C27 C 0.6330(3) 0.23105(9) 0.3121(2) 0.0557(6) Uani 1 1 d .
H27 H 0.5796 0.2304 0.2232 0.067 Uiso 1 1 calc R
C17 C 0.2184(3) 0.12954(9) -0.0494(2) 0.0559(6) Uani 1 1 d .
H17 H 0.2470 0.1522 -0.1055 0.067 Uiso 1 1 calc R
C24 C 0.7956(3) 0.23416(10) 0.5642(2) 0.0608(7) Uani 1 1 d .
H24 H 0.8529 0.2347 0.6517 0.073 Uiso 1 1 calc R
C10 C 0.3837(3) 0.14439(10) 0.6344(2) 0.0596(6) Uani 1 1 d .
H10A H 0.4130 0.1714 0.6962 0.072 Uiso 1 1 calc R
H10B H 0.2891 0.1327 0.6429 0.072 Uiso 1 1 calc R
C1 C 0.7249(3) 0.03787(9) 0.2908(3) 0.0571(6) Uani 1 1 d .
C8 C 0.5541(3) 0.08173(9) 0.7797(2) 0.0620(7) Uani 1 1 d .
H8 H 0.5421 0.0884 0.8649 0.074 Uiso 1 1 calc R
C7 C 0.6403(3) 0.04563(9) 0.7464(2) 0.0584(7) Uani 1 1 d .
H7 H 0.6971 0.0232 0.8049 0.070 Uiso 1 1 calc R
C26 C 0.6936(3) 0.27381(9) 0.3664(3) 0.0648(7) Uani 1 1 d .
H26 H 0.6781 0.3022 0.3149 0.078 Uiso 1 1 calc R
C25 C 0.7756(3) 0.27596(9) 0.4932(3) 0.0607(7) Uani 1 1 d .
C4 C 0.6313(4) 0.04826(13) 0.1539(3) 0.0788(9) Uani 1 1 d .
H4A H 0.6048 0.0822 0.1473 0.118 Uiso 1 1 calc R
H4B H 0.5443 0.0286 0.1382 0.118 Uiso 1 1 calc R
H4C H 0.6849 0.0406 0.0883 0.118 Uiso 1 1 calc R
C28 C 0.8396(4) 0.32303(13) 0.5526(4) 0.0985(12) Uani 1 1 d .
H28A H 0.9422 0.3187 0.5928 0.148 Uiso 1 1 calc R
H28B H 0.7909 0.3333 0.6196 0.148 Uiso 1 1 calc R
H28C H 0.8272 0.3474 0.4838 0.148 Uiso 1 1 calc R
C3 C 0.8456(3) 0.07470(12) 0.3290(3) 0.0773(9) Uani 1 1 d .
H3A H 0.9067 0.0666 0.4155 0.116 Uiso 1 1 calc R
H3B H 0.8043 0.1067 0.3322 0.116 Uiso 1 1 calc R
H3C H 0.9033 0.0744 0.2640 0.116 Uiso 1 1 calc R
C2 C 0.7888(4) -0.01270(11) 0.2941(3) 0.0779(8) Uani 1 1 d .
H2A H 0.7116 -0.0365 0.2824 0.117 Uiso 1 1 calc R
H2B H 0.8574 -0.0179 0.3787 0.117 Uiso 1 1 calc R
H2C H 0.8382 -0.0160 0.2234 0.117 Uiso 1 1 calc R
C21 C -0.0090(3) 0.11598(13) -0.2266(3) 0.0824(10) Uani 1 1 d .
H21A H -0.1093 0.1138 -0.2216 0.124 Uiso 1 1 calc R
H21B H 0.0088 0.0926 -0.2903 0.124 Uiso 1 1 calc R
H21C H 0.0103 0.1483 -0.2543 0.124 Uiso 1 1 calc R
C14 C 0.2563(4) 0.21014(13) 0.3141(3) 0.0864(10) Uani 1 1 d .
H14A H 0.2770 0.1847 0.2571 0.130 Uiso 1 1 calc R
H14B H 0.3356 0.2332 0.3327 0.130 Uiso 1 1 calc R
H14C H 0.1673 0.2265 0.2702 0.130 Uiso 1 1 calc R
C13 C 0.1161(3) 0.15222(14) 0.4070(3) 0.0834(10) Uani 1 1 d .
H13A H 0.1087 0.1357 0.4873 0.125 Uiso 1 1 calc R
H13B H 0.1351 0.1288 0.3440 0.125 Uiso 1 1 calc R
H13C H 0.0259 0.1689 0.3689 0.125 Uiso 1 1 calc R
C12 C 0.2065(4) 0.22603(12) 0.5320(4) 0.0896(10) Uani 1 1 d .
H12A H 0.2852 0.2493 0.5535 0.134 Uiso 1 1 calc R
H12B H 0.1957 0.2105 0.6126 0.134 Uiso 1 1 calc R
H12C H 0.1171 0.2426 0.4898 0.134 Uiso 1 1 calc R

loop_
_atom_site_aniso_label
_atom_site_aniso_U_11
_atom_site_aniso_U_22
_atom_site_aniso_U_33
_atom_site_aniso_U_23
_atom_site_aniso_U_13
_atom_site_aniso_U_12
Al1 0.0476(4) 0.0413(4) 0.0357(3) 0.0055(2) 0.0040(3) -0.0096(3)
N1 0.0502(10) 0.0399(9) 0.0373(8) 0.0028(6) 0.0077(7) 0.0004(7)
N2 0.0441(9) 0.0404(10) 0.0479(10) -0.0011(7) 0.0100(8) -0.0046(7)
N3 0.0643(12) 0.0519(11) 0.0422(10) 0.0038(8) 0.0152(9) 0.0098(9)
O1 0.0500(8) 0.0493(9) 0.0372(7) 0.0024(6) -0.0008(6) -0.0081(7)
O2 0.0609(9) 0.0415(8) 0.0430(8) -0.0007(6) 0.0144(7) -0.0134(7)
C15 0.0436(10) 0.0396(11) 0.0377(10) -0.0049(7) 0.0052(8) 0.0027(8)
C6 0.0446(10) 0.0395(11) 0.0452(11) 0.0061(8) 0.0006(9) -0.0051(9)
C20 0.0412(10) 0.0445(12) 0.0491(11) -0.0025(9) 0.0082(9) 0.0010(9)
C22 0.0414(10) 0.0410(11) 0.0431(10) 0.0014(8) 0.0133(8) -0.0066(8)
C16 0.0531(12) 0.0541(13) 0.0444(11) 0.0000(9) 0.0085(10) -0.0079(10)
C5 0.0518(12) 0.0447(12) 0.0556(13) 0.0053(9) 0.0060(10) 0.0050(10)
C11 0.0514(12) 0.0536(14) 0.0488(12) 0.0002(9) 0.0115(10) 0.0052(10)
C19 0.0418(11) 0.0602(15) 0.0527(13) -0.0100(10) -0.0010(10) 0.0024(10)
C18 0.0548(13) 0.0623(15) 0.0394(11) -0.0042(9) 0.0014(10) 0.0139(11)
C9 0.0611(13) 0.0503(13) 0.0363(10) 0.0006(8) 0.0092(10) -0.0031(10)
C23 0.0549(12) 0.0523(14) 0.0453(11) 0.0074(9) 0.0035(10) -0.0044(10)
C27 0.0633(14) 0.0529(14) 0.0460(12) 0.0108(9) 0.0038(11) -0.0156(11)
C17 0.0677(14) 0.0602(15) 0.0406(11) 0.0051(9) 0.0148(11) 0.0031(12)
C24 0.0577(14) 0.0691(17) 0.0503(13) -0.0043(11) 0.0032(11) -0.0171(12)
C10 0.0748(16) 0.0670(16) 0.0396(11) 0.0010(10) 0.0187(11) 0.0109(13)
C1 0.0565(13) 0.0573(15) 0.0631(14) -0.0026(11) 0.0253(12) 0.0011(11)
C8 0.0825(17) 0.0661(16) 0.0348(11) 0.0048(10) 0.0094(11) 0.0017(14)
C7 0.0663(14) 0.0562(15) 0.0451(12) 0.0138(10) -0.0009(11) 0.0000(12)
C26 0.0767(17) 0.0454(14) 0.0703(16) 0.0101(11) 0.0141(14) -0.0126(12)
C25 0.0632(15) 0.0551(15) 0.0652(15) -0.0122(11) 0.0186(12) -0.0167(12)
C4 0.091(2) 0.102(2) 0.0511(15) -0.0002(14) 0.0313(15) 0.0151(18)
C28 0.127(3) 0.072(2) 0.095(2) -0.0231(17) 0.023(2) -0.046(2)
C3 0.0596(15) 0.074(2) 0.108(2) 0.0015(16) 0.0398(16) -0.0088(14)
C2 0.083(2) 0.0659(19) 0.093(2) -0.0083(15) 0.0370(17) 0.0135(16)
C21 0.0781(18) 0.106(3) 0.0499(14) 0.0052(14) -0.0092(14) 0.0141(17)
C14 0.095(2) 0.093(2) 0.0738(19) 0.0321(16) 0.0246(17) 0.0331(19)
C13 0.0586(16) 0.104(3) 0.085(2) -0.0125(17) 0.0132(15) -0.0087(16)
C12 0.105(3) 0.072(2) 0.092(2) -0.0074(16) 0.024(2) 0.0234(18)

loop_
_atom_type_symbol
_atom_type_description
_atom_type_scat_dispersion_real
_atom_type_scat_dispersion_imag
_atom_type_scat_source
C C 0.0033 0.0016 'International Tables Vol C Tables 4.2.6.8 and 6.1.1.4'
H H 0.0000 0.0000 'International Tables Vol C Tables 4.2.6.8 and 6.1.1.4'
N N 0.0061 0.0033 'International Tables Vol C Tables 4.2.6.8 and 6.1.1.4'
O O 0.0106 0.0060 'International Tables Vol C Tables 4.2.6.8 and 6.1.1.4'
Al Al 0.0645 0.0514 'International Tables Vol C Tables 4.2.6.8 and 6.1.1.4'

loop_
_geom_angle_atom_site_label_1
_geom_angle_atom_site_label_2
_geom_angle_atom_site_label_3
_geom_angle
O1 Al1 O2 115.12(8)
O1 Al1 N1 120.15(9)
O2 Al1 N1 124.35(8)
O1 Al1 N2 93.88(7)
O2 Al1 N2 102.38(8)
N1 Al1 N2 80.49(8)
O1 Al1 N3 98.39(8)
O2 Al1 N3 91.68(8)
N1 Al1 N3 74.84(8)
N2 Al1 N3 155.33(7)
C9 N1 C6 108.07(17)
C9 N1 Al1 128.70(15)
C6 N1 Al1 123.06(16)
C1 N2 C5 113.28(18)
C1 N2 Al1 123.05(14)
C5 N2 Al1 109.49(14)
C10 N3 C11 114.3(2)
C10 N3 Al1 108.26(14)
C11 N3 Al1 128.16(14)
C15 O1 Al1 140.06(14)
C22 O2 Al1 133.33(14)
O1 C15 C16 122.81(18)
O1 C15 C20 118.7(2)
C16 C15 C20 118.47(18)
C7 C6 N1 108.6(2)
C7 C6 C5 135.4(2)
N1 C6 C5 115.80(18)
C19 C20 C15 119.8(2)
O2 C22 C27 120.07(18)
O2 C22 C23 121.99(19)
C27 C22 C23 117.9(2)
C15 C16 C17 120.7(2)
C6 C5 N2 109.49(17)
N3 C11 C14 107.9(2)
N3 C11 C12 112.8(2)
C14 C11 C12 112.1(3)
N3 C11 C13 106.5(2)
C14 C11 C13 108.1(2)
C12 C11 C13 109.3(3)
C18 C19 C20 122.1(2)
C17 C18 C19 117.61(19)
C17 C18 C21 120.9(2)
C19 C18 C21 121.5(2)
N1 C9 C8 108.6(2)
N1 C9 C10 117.32(18)
C8 C9 C10 133.9(2)
C24 C23 C22 120.3(2)
C22 C27 C26 120.8(2)
C18 C17 C16 121.3(2)
C25 C24 C23 122.0(2)
C9 C10 N3 109.3(2)
N2 C1 C4 106.5(2)
N2 C1 C2 110.7(2)
C4 C1 C2 109.6(2)
N2 C1 C3 109.5(2)
C4 C1 C3 110.7(3)
C2 C1 C3 109.8(2)
C9 C8 C7 107.3(2)
C6 C7 C8 107.43(19)
C25 C26 C27 121.3(2)
C26 C25 C24 117.5(2)
C26 C25 C28 121.0(3)
C24 C25 C28 121.5(2)

loop_
_geom_bond_atom_site_label_1
_geom_bond_atom_site_label_2
_geom_bond_distance
Al1 O1 1.7215(14)
Al1 O2 1.7277(16)
Al1 N1 1.8294(18)
Al1 N2 2.177(2)
Al1 N3 2.406(2)
N1 C9 1.368(3)
N1 C6 1.373(3)
N2 C1 1.506(3)
N2 C5 1.496(3)
N3 C10 1.480(3)
N3 C11 1.494(3)
O1 C15 1.350(2)
O2 C22 1.349(2)
C15 C16 1.384(3)
C15 C20 1.399(3)
C6 C7 1.368(3)
C6 C5 1.488(4)
C20 C19 1.385(3)
C22 C27 1.377(3)
C22 C23 1.387(3)
C16 C17 1.391(3)
C11 C14 1.497(4)
C11 C12 1.509(4)
C11 C13 1.536(4)
C19 C18 1.385(4)
C18 C17 1.385(4)
C18 C21 1.522(3)
C9 C8 1.371(3)
C9 C10 1.473(3)
C23 C24 1.381(3)
C27 C26 1.388(3)
C24 C25 1.373(4)
C1 C4 1.528(3)
C1 C2 1.536(4)
C1 C3 1.528(4)
C8 C7 1.401(4)
C26 C25 1.374(4)
C25 C28 1.519(4)
